data_7022472
loop_
_publ_author_name
'Ikeda, Mari'
'Kuwahara, Shunsuke'
'Lee, Shim Sung'
'Habata, Yoichi'

_publ_section_title
;
 Effects of structures of HgX2 complexes (X = CF3SO3 and Cl) with chiral
 bidentate ligands on circular dichroism spectra.
;
_journal_issue 8
_journal_name_full 'Dalton transactions (Cambridge, England : 2003)'
_journal_page_first 3009
_journal_page_last 3014
_journal_paper_doi 10.1039/c2dt32712k
_journal_volume 42
_journal_year 2013
_chemical_absolute_configuration syn
_chemical_formula_sum 'C46 H50 F12 Hg2 N6 O14 S4'
_chemical_formula_weight 1668.38
_chemical_name_systematic
;
?
;
_space_group_IT_number 1
_symmetry_cell_setting triclinic
_symmetry_space_group_name_Hall 'P 1'
_symmetry_space_group_name_H-M 'P 1'
_atom_sites_solution_hydrogens geom
_atom_sites_solution_primary direct
_atom_sites_solution_secondary difmap
_audit_creation_method SHELXL-97
_cell_angle_alpha 102.42(3)
_cell_angle_beta 95.40(3)
_cell_angle_gamma 109.96(3)
_cell_formula_units_Z 1
_cell_length_a 10.983(2)
_cell_length_b 11.610(2)
_cell_length_c 12.528(3)
_cell_measurement_temperature 100
_cell_volume 1441.8(7)
_computing_cell_refinement 'Bruker XSCANS'
_computing_data_collection 'Bruker XSCANS'
_computing_data_reduction 'Bruker SHELXTL'
_computing_molecular_graphics 'Bruker SHELXTL'
_computing_publication_material 'Bruker SHELXTL'
_computing_structure_refinement 'SHELXL-97 (Sheldrick, 1997)'
_computing_structure_solution 'SHELXS-97 (Sheldrick, 1990)'
_diffrn_ambient_temperature 100
_diffrn_detector_area_resol_mean 8.366
_diffrn_measured_fraction_theta_full 0.984
_diffrn_measured_fraction_theta_max 0.984
_diffrn_measurement_device_type 'Bruker P4'
_diffrn_measurement_method '\w scans'
_diffrn_radiation_monochromator graphite
_diffrn_radiation_source 'fine-focus sealed tube'
_diffrn_radiation_type MoK\a
_diffrn_radiation_wavelength 0.71073
_diffrn_reflns_av_R_equivalents 0.0143
_diffrn_reflns_av_sigmaI/netI 0.0504
_diffrn_reflns_limit_h_max 14
_diffrn_reflns_limit_h_min -9
_diffrn_reflns_limit_k_max 8
_diffrn_reflns_limit_k_min -15
_diffrn_reflns_limit_l_max 15
_diffrn_reflns_limit_l_min -16
_diffrn_reflns_number 9104
_diffrn_reflns_theta_full 27.48
_diffrn_reflns_theta_max 27.48
_diffrn_reflns_theta_min 1.69
_exptl_absorpt_coefficient_mu 5.568
_exptl_absorpt_correction_T_max 0.4192
_exptl_absorpt_correction_T_min 0.3366
_exptl_absorpt_correction_type empirical
_exptl_absorpt_process_details 'SADABS; Sheldrick, 1996'
_exptl_crystal_colour colourless
_exptl_crystal_density_diffrn 1.922
_exptl_crystal_density_method 'not measured'
_exptl_crystal_description block
_exptl_crystal_F_000 812
_exptl_crystal_size_max 0.25
_exptl_crystal_size_mid 0.21
_exptl_crystal_size_min 0.19
_refine_diff_density_max 2.182
_refine_diff_density_min -1.415
_refine_diff_density_rms 0.173
_refine_ls_abs_structure_details 'Flack H D (1983), Acta Cryst. A39, 876-881'
_refine_ls_abs_structure_Flack 0.005(6)
_refine_ls_extinction_method none
_refine_ls_goodness_of_fit_ref 1.026
_refine_ls_hydrogen_treatment constr
_refine_ls_matrix_type full
_refine_ls_number_parameters 761
_refine_ls_number_reflns 7466
_refine_ls_number_restraints 39
_refine_ls_restrained_S_all 1.027
_refine_ls_R_factor_all 0.0269
_refine_ls_R_factor_gt 0.0247
_refine_ls_shift/su_max 0.002
_refine_ls_shift/su_mean 0.000
_refine_ls_structure_factor_coef Fsqd
_refine_ls_weighting_details 'calc w=1/[\s^2^(Fo^2^)+(0.0178P)^2^+0.0000P] where P=(Fo^2^+2Fc^2^)/3'
_refine_ls_weighting_scheme calc
_refine_ls_wR_factor_gt 0.0565
_refine_ls_wR_factor_ref 0.0571
_reflns_number_gt 6971
_reflns_number_total 7466
_reflns_threshold_expression >2sigma(I)
_cod_data_source_file c2dt32712k.txt
_cod_data_source_block 2b_HgOTf2
_cod_depositor_comments
;
The following automatic conversions were performed:

'_symmetry_cell_setting' value 'Triclinic' changed to 'triclinic'
according to /home/saulius/struct/CIF-dictionaries/cif_core.dic
dictionary named 'cif_core.dic' version 2.4.2 from 2011-04-26.

Automatic conversion script
Id: cif_fix_values 1891 2012-01-12 08:04:46Z andrius 
;
_cod_original_cell_volume 1441.8(5)
_cod_original_sg_symbol_H-M P1
_cod_database_code 7022472

loop_
_symmetry_equiv_pos_as_xyz
'x, y, z'

loop_
_atom_site_label
_atom_site_type_symbol
_atom_site_fract_x
_atom_site_fract_y
_atom_site_fract_z
_atom_site_U_iso_or_equiv
_atom_site_adp_type
_atom_site_occupancy
_atom_site_symmetry_multiplicity
_atom_site_calc_flag
_atom_site_refinement_flags
C1 C 0.6995(7) 0.5596(6) 0.3487(6) 0.0182(14) Uani 1 1 d .
H1A H 0.6612 0.6208 0.3838 0.022 Uiso 1 1 calc R
H1B H 0.6390 0.5049 0.2785 0.022 Uiso 1 1 calc R
C2 C 0.8319(8) 0.6316(7) 0.3230(7) 0.0175(16) Uani 1 1 d .
C3 C 0.9168(8) 0.5714(7) 0.2941(6) 0.0156(17) Uani 1 1 d .
H3A H 0.8940 0.4853 0.2958 0.019 Uiso 1 1 calc R
C4 C 1.0661(11) 0.7524(8) 0.2583(9) 0.022(2) Uani 1 1 d .
H4 H 1.1466 0.7927 0.2357 0.026 Uiso 1 1 calc R
C5 C 0.9840(12) 0.8174(10) 0.2862(10) 0.025(3) Uani 1 1 d .
H5A H 1.0087 0.9037 0.2845 0.030 Uiso 1 1 calc R
C6 C 0.8672(13) 0.7567(10) 0.3161(10) 0.025(3) Uani 1 1 d .
H6A H 0.8094 0.8004 0.3325 0.029 Uiso 1 1 calc R
C7 C 0.5803(7) 0.3969(6) 0.4320(6) 0.0214(15) Uani 1 1 d .
H7A H 0.5254 0.4484 0.4484 0.026 Uiso 1 1 calc R
H7B H 0.5890 0.3601 0.4953 0.026 Uiso 1 1 calc R
C8 C 0.5094(9) 0.2887(7) 0.3274(7) 0.0199(18) Uani 1 1 d .
C9 C 0.5773(10) 0.2289(8) 0.2629(7) 0.0144(18) Uani 1 1 d .
H9 H 0.6709 0.2617 0.2788 0.017 Uiso 1 1 calc R
C10 C 0.3819(12) 0.0760(10) 0.1576(9) 0.019(2) Uani 1 1 d .
H10 H 0.3375 0.0005 0.0995 0.023 Uiso 1 1 calc R
C11 C 0.3093(12) 0.1310(11) 0.2179(10) 0.023(3) Uani 1 1 d .
H11 H 0.2158 0.0950 0.2006 0.027 Uiso 1 1 calc R
C12 C 0.3722(10) 0.2380(9) 0.3031(8) 0.022(2) Uani 1 1 d .
H12 H 0.3229 0.2775 0.3453 0.026 Uiso 1 1 calc R
C13 C 0.7930(7) 0.5570(6) 0.5364(6) 0.0215(15) Uani 1 1 d .
H13 H 0.8652 0.6305 0.5238 0.026 Uiso 1 1 calc R
C14 C 0.8596(12) 0.4783(9) 0.5835(9) 0.042(3) Uani 1 1 d .
H14A H 0.7931 0.3957 0.5815 0.062 Uiso 1 1 calc R
H14B H 0.9037 0.5232 0.6605 0.062 Uiso 1 1 calc R
H14C H 0.9247 0.4653 0.5388 0.062 Uiso 1 1 calc R
C15 C 0.7170(7) 0.6138(6) 0.6150(6) 0.0203(14) Uani 1 1 d .
C16 C 0.7071(7) 0.7290(6) 0.6118(6) 0.0213(15) Uani 1 1 d .
H16 H 0.7495 0.7732 0.5618 0.026 Uiso 1 1 calc R
C17 C 0.6368(7) 0.7808(6) 0.6799(6) 0.0240(15) Uani 1 1 d .
H17 H 0.6312 0.8599 0.6766 0.029 Uiso 1 1 calc R
C18 C 0.5736(7) 0.7166(7) 0.7540(6) 0.0257(16) Uani 1 1 d .
H18 H 0.5251 0.7515 0.8012 0.031 Uiso 1 1 calc R
C19 C 0.5830(13) 0.6027(9) 0.7571(10) 0.028(3) Uani 1 1 d .
H19 H 0.5400 0.5578 0.8064 0.034 Uiso 1 1 calc R
C20 C 0.6550(14) 0.5525(10) 0.6887(9) 0.025(2) Uani 1 1 d .
H20 H 0.6616 0.4740 0.6929 0.030 Uiso 1 1 calc R
C21 C 1.1795(7) 0.1000(6) -0.0667(6) 0.0179(14) Uani 1 1 d .
H21A H 1.2357 0.0731 -0.1159 0.021 Uiso 1 1 calc R
H21B H 1.1639 0.0467 -0.0136 0.021 Uiso 1 1 calc R
C22 C 1.2539(8) 0.2385(8) -0.0016(7) 0.0173(17) Uani 1 1 d .
C23 C 1.1872(10) 0.3068(8) 0.0552(7) 0.0133(18) Uani 1 1 d .
H23 H 1.0948 0.2672 0.0500 0.016 Uiso 1 1 calc R
C24 C 1.3813(11) 0.4857(9) 0.1237(10) 0.021(3) Uani 1 1 d .
H24 H 1.4246 0.5715 0.1661 0.025 Uiso 1 1 calc R
C25 C 1.4538(13) 0.4212(10) 0.0689(10) 0.022(3) Uani 1 1 d U
H25 H 1.5463 0.4614 0.0754 0.026 Uiso 1 1 calc R
C26 C 1.3873(11) 0.2968(9) 0.0046(8) 0.017(2) Uani 1 1 d U
H26 H 1.4343 0.2521 -0.0352 0.021 Uiso 1 1 calc R
C27 C 0.9750(7) -0.0588(6) -0.1689(6) 0.0198(14) Uani 1 1 d .
H27A H 1.0334 -0.1072 -0.1815 0.024 Uiso 1 1 calc R
H27B H 0.9154 -0.0780 -0.2402 0.024 Uiso 1 1 calc R
C28 C 0.8939(8) -0.1008(6) -0.0831(7) 0.0172(16) Uani 1 1 d .
C29 C 0.8152(8) -0.0366(7) -0.0456(7) 0.0137(16) Uani 1 1 d .
H29 H 0.8205 0.0375 -0.0686 0.016 Uiso 1 1 calc R
C30 C 0.7254(11) -0.1798(8) 0.0571(9) 0.022(2) Uani 1 1 d .
H30 H 0.6665 -0.2081 0.1051 0.026 Uiso 1 1 calc R
C31 C 0.8029(13) -0.2459(9) 0.0244(9) 0.025(3) Uani 1 1 d .
H31 H 0.7988 -0.3178 0.0506 0.030 Uiso 1 1 calc R
C32 C 0.8884(12) -0.2068(9) -0.0478(10) 0.021(2) Uani 1 1 d .
H32 H 0.9420 -0.2527 -0.0724 0.026 Uiso 1 1 calc R
C33 C 1.0695(7) 0.1471(6) -0.2214(6) 0.0198(14) Uani 1 1 d .
H33 H 1.1110 0.2395 -0.1814 0.024 Uiso 1 1 calc R
C34 C 0.9332(9) 0.1270(8) -0.2819(8) 0.028(2) Uani 1 1 d .
H34A H 0.8934 0.0408 -0.3314 0.042 Uiso 1 1 calc R
H34B H 0.9418 0.1889 -0.3257 0.042 Uiso 1 1 calc R
H34C H 0.8770 0.1383 -0.2274 0.042 Uiso 1 1 calc R
C35 C 1.1578(7) 0.1220(7) -0.3024(6) 0.0216(15) Uani 1 1 d .
C36 C 1.2702(8) 0.2217(8) -0.3072(7) 0.0343(19) Uani 1 1 d .
H36 H 1.2936 0.3027 -0.2562 0.041 Uiso 1 1 calc R
C37 C 1.3490(10) 0.2049(9) -0.3854(8) 0.044(2) Uani 1 1 d .
H37 H 1.4239 0.2747 -0.3890 0.053 Uiso 1 1 calc R
C38 C 1.3188(10) 0.0884(10) -0.4568(8) 0.046(3) Uani 1 1 d .
H38 H 1.3736 0.0764 -0.5091 0.055 Uiso 1 1 calc R
C39 C 1.2091(14) -0.0117(11) -0.4531(10) 0.042(4) Uani 1 1 d .
H39 H 1.1874 -0.0926 -0.5036 0.051 Uiso 1 1 calc R
C40 C 1.1289(15) 0.0047(12) -0.3754(10) 0.035(3) Uani 1 1 d .
H40 H 1.0539 -0.0655 -0.3727 0.042 Uiso 1 1 calc R
C1A C 0.9878(15) 0.1765(12) 0.3986(12) 0.032(3) Uani 1 1 d .
C2A C 0.7625(12) 0.3818(10) -0.1091(10) 0.023(2) Uani 1 1 d .
C3A C 1.2152(12) 0.5852(9) -0.1400(9) 0.033(3) Uani 1 1 d .
C4A C 0.5930(12) -0.0242(10) 0.4627(9) 0.034(3) Uani 1 1 d .
C1S C 0.4655(10) 0.0066(8) -0.2031(8) 0.030(2) Uani 1 1 d .
H1S1 H 0.5588 0.0517 -0.2038 0.046 Uiso 1 1 calc R
H1S2 H 0.4139 0.0541 -0.2261 0.046 Uiso 1 1 calc R
H1S3 H 0.4346 -0.0783 -0.2546 0.046 Uiso 1 1 calc R
C2S C 1.2743(13) 0.5841(11) 0.4900(9) 0.061(4) Uani 1 1 d .
H2S1 H 1.2673 0.6673 0.5143 0.092 Uiso 1 1 calc R
H2S2 H 1.3433 0.5787 0.5420 0.092 Uiso 1 1 calc R
H2S3 H 1.1899 0.5171 0.4881 0.092 Uiso 1 1 calc R
F1 F 0.9192(9) 0.0568(6) 0.3916(7) 0.056(2) Uani 1 1 d .
F2 F 1.1109(10) 0.2032(10) 0.4363(8) 0.079(3) Uani 1 1 d .
F3 F 0.9444(8) 0.2470(6) 0.4729(6) 0.047(2) Uani 1 1 d .
F4 F 0.8270(8) 0.5052(6) -0.0948(6) 0.0415(18) Uani 1 1 d .
F5 F 0.6343(7) 0.3597(6) -0.1375(6) 0.0363(15) Uani 1 1 d .
F6 F 0.7970(7) 0.3195(6) -0.1964(5) 0.0362(17) Uani 1 1 d .
F7 F 1.2567(7) 0.4954(4) -0.1200(4) 0.0519(15) Uani 1 1 d .
F8 F 1.2601(8) 0.6151(6) -0.2286(6) 0.0416(18) Uani 1 1 d .
F9 F 1.0846(6) 0.5321(5) -0.1696(5) 0.0516(15) Uani 1 1 d .
F10 F 0.6157(6) 0.0961(4) 0.4644(5) 0.0520(15) Uani 1 1 d .
F11 F 0.5192(9) -0.0543(8) 0.5386(6) 0.052(2) Uani 1 1 d .
F12 F 0.7097(5) -0.0318(6) 0.4959(5) 0.0510(15) Uani 1 1 d .
Hg1 Hg 0.619994(18) 0.029163(16) 0.088941(16) 0.01453(9) Uani 1 1 d U
Hg2 Hg 1.142466(18) 0.523835(16) 0.200003(16) 0.01547(9) Uani 1 1 d U
N1 N 0.7109(11) 0.4803(9) 0.4236(9) 0.022(2) Uani 1 1 d .
N2 N 1.0295(10) 0.6293(9) 0.2639(8) 0.017(2) Uani 1 1 d .
N3 N 0.5126(10) 0.1250(8) 0.1778(8) 0.016(2) Uani 1 1 d .
N4 N 1.0547(9) 0.0768(8) -0.1334(8) 0.015(2) Uani 1 1 d .
N5 N 1.2487(11) 0.4265(8) 0.1168(8) 0.014(2) Uani 1 1 d U
N6 N 0.7291(10) -0.0759(8) 0.0240(8) 0.014(2) Uani 1 1 d U
O1 O 1.0515(10) 0.3423(8) 0.2889(8) 0.049(3) Uani 1 1 d .
O2 O 0.8302(10) 0.1860(8) 0.2379(8) 0.036(2) Uani 1 1 d .
O3 O 1.0100(9) 0.1227(8) 0.1932(7) 0.037(2) Uani 1 1 d .
O4 O 0.7258(8) 0.1970(7) -0.0191(7) 0.0275(17) Uani 1 1 d .
O5 O 0.9363(9) 0.3742(8) 0.0402(8) 0.0259(18) Uani 1 1 d .
O6 O 0.7367(9) 0.3990(8) 0.0941(7) 0.0313(18) Uani 1 1 d .
O7 O 1.2236(8) 0.8105(7) -0.0612(8) 0.0284(18) Uani 1 1 d .
O8 O 1.1967(9) 0.6726(6) 0.0598(6) 0.039(2) Uani 1 1 d .
O9 O 1.4073(5) 0.7579(5) 0.0045(5) 0.0330(13) Uani 1 1 d .
O11 O 0.5143(9) -0.2506(7) 0.3422(8) 0.036(2) Uani 1 1 d .
O12 O 0.6058(8) -0.0817(6) 0.2559(6) 0.0322(17) Uani 1 1 d .
O10 O 0.3900(6) -0.1176(6) 0.3083(5) 0.0421(15) Uani 1 1 d .
O1S O 0.4500(8) -0.0045(7) -0.0931(7) 0.0255(17) Uani 1 1 d .
O2S O 1.3070(10) 0.5683(8) 0.3810(7) 0.043(2) Uani 1 1 d .
S1 S 0.9670(3) 0.2094(3) 0.2640(3) 0.0193(7) Uani 1 1 d .
S2 S 0.7942(3) 0.3330(3) 0.0159(3) 0.0168(6) Uani 1 1 d .
S3 S 1.2668(3) 0.7214(2) -0.0206(2) 0.0207(5) Uani 1 1 d .
S4 S 0.5156(3) -0.1298(2) 0.3268(2) 0.0196(5) Uani 1 1 d .

loop_
_atom_site_aniso_label
_atom_site_aniso_U_11
_atom_site_aniso_U_22
_atom_site_aniso_U_33
_atom_site_aniso_U_23
_atom_site_aniso_U_13
_atom_site_aniso_U_12
C1 0.016(4) 0.029(3) 0.014(3) 0.007(3) 0.002(3) 0.013(3)
C2 0.017(4) 0.028(4) 0.006(4) 0.002(3) 0.000(3) 0.009(3)
C3 0.023(5) 0.020(3) 0.004(4) 0.006(3) 0.000(3) 0.008(3)
C4 0.017(5) 0.016(4) 0.027(5) 0.001(3) 0.005(4) 0.003(3)
C5 0.025(6) 0.019(4) 0.036(6) 0.005(4) 0.011(5) 0.012(4)
C6 0.024(6) 0.028(5) 0.024(6) 0.003(4) 0.006(4) 0.014(4)
C7 0.021(4) 0.028(4) 0.013(4) 0.002(3) 0.008(3) 0.009(3)
C8 0.026(4) 0.020(4) 0.017(5) 0.006(3) 0.009(4) 0.011(3)
C9 0.016(4) 0.021(4) 0.009(4) 0.005(3) 0.004(3) 0.009(3)
C10 0.024(6) 0.025(5) 0.007(5) 0.002(3) 0.000(4) 0.011(4)
C11 0.009(4) 0.034(5) 0.026(5) 0.011(3) 0.004(3) 0.007(3)
C12 0.015(4) 0.028(4) 0.026(5) 0.011(4) 0.012(4) 0.009(3)
C13 0.017(4) 0.026(3) 0.021(4) 0.005(3) 0.004(3) 0.009(3)
C14 0.049(7) 0.052(6) 0.036(6) 0.010(5) 0.006(5) 0.035(6)
C15 0.015(4) 0.026(3) 0.018(4) 0.004(3) 0.000(3) 0.009(3)
C16 0.016(4) 0.030(4) 0.017(4) 0.007(3) 0.004(3) 0.008(3)
C17 0.021(4) 0.027(4) 0.022(4) 0.000(3) 0.003(3) 0.011(3)
C18 0.018(4) 0.037(4) 0.015(4) -0.003(3) 0.000(3) 0.008(3)
C19 0.031(6) 0.033(5) 0.020(5) 0.009(4) 0.010(4) 0.009(4)
C20 0.036(6) 0.025(5) 0.017(5) 0.006(3) 0.002(4) 0.014(4)
C21 0.016(4) 0.021(3) 0.020(4) 0.007(3) 0.005(3) 0.010(3)
C22 0.012(4) 0.025(4) 0.020(5) 0.012(3) 0.004(3) 0.010(3)
C23 0.012(4) 0.023(4) 0.009(4) 0.009(3) 0.003(3) 0.008(3)
C24 0.006(5) 0.017(4) 0.037(6) 0.005(4) 0.009(4) 0.000(3)
C25 0.021(3) 0.022(3) 0.022(3) 0.0054(12) 0.0041(11) 0.0078(14)
C26 0.017(2) 0.017(2) 0.017(2) 0.0041(11) 0.0033(11) 0.0072(12)
C27 0.019(4) 0.022(3) 0.019(4) 0.003(3) 0.008(3) 0.008(3)
C28 0.017(4) 0.019(3) 0.010(4) -0.003(3) 0.001(3) 0.004(3)
C29 0.017(4) 0.019(3) 0.008(4) 0.007(3) 0.001(3) 0.009(3)
C30 0.024(6) 0.023(4) 0.022(5) 0.007(4) 0.009(4) 0.010(4)
C31 0.034(6) 0.023(4) 0.025(5) 0.010(4) 0.009(4) 0.015(4)
C32 0.023(5) 0.021(4) 0.020(5) 0.002(3) 0.003(4) 0.010(4)
C33 0.022(4) 0.024(3) 0.016(4) 0.006(3) 0.006(3) 0.010(3)
C34 0.021(5) 0.048(5) 0.020(5) 0.009(4) 0.001(4) 0.021(4)
C35 0.021(4) 0.037(4) 0.014(4) 0.010(3) 0.005(3) 0.017(3)
C36 0.032(5) 0.047(5) 0.032(5) 0.023(4) 0.010(4) 0.016(4)
C37 0.033(5) 0.071(6) 0.045(6) 0.035(5) 0.021(5) 0.024(5)
C38 0.054(6) 0.087(7) 0.039(6) 0.042(5) 0.033(5) 0.057(6)
C39 0.067(10) 0.058(8) 0.027(6) 0.017(6) 0.016(6) 0.047(7)
C40 0.042(7) 0.041(6) 0.028(6) 0.008(4) 0.014(5) 0.022(5)
C1A 0.041(7) 0.037(6) 0.043(7) 0.027(5) 0.024(5) 0.030(5)
C2A 0.021(5) 0.025(5) 0.024(5) 0.011(4) 0.004(4) 0.007(4)
C3A 0.042(7) 0.023(4) 0.037(7) 0.015(4) 0.018(5) 0.008(4)
C4A 0.038(7) 0.036(5) 0.028(6) 0.003(4) 0.001(5) 0.020(5)
C1S 0.034(5) 0.034(5) 0.022(5) 0.004(3) 0.009(4) 0.012(4)
C2S 0.051(9) 0.075(9) 0.029(6) 0.007(6) 0.004(6) -0.009(6)
F1 0.096(6) 0.032(3) 0.063(5) 0.031(3) 0.050(4) 0.033(3)
F2 0.056(6) 0.161(8) 0.052(5) 0.054(5) 0.005(4) 0.065(5)
F3 0.083(5) 0.047(3) 0.026(3) 0.016(3) 0.019(3) 0.038(3)
F4 0.057(4) 0.021(3) 0.055(4) 0.019(3) 0.015(3) 0.018(3)
F5 0.024(3) 0.058(3) 0.039(4) 0.035(3) 0.003(3) 0.016(3)
F6 0.064(4) 0.040(3) 0.023(3) 0.018(2) 0.020(3) 0.034(3)
F7 0.087(5) 0.033(3) 0.040(3) 0.003(2) 0.008(3) 0.033(3)
F8 0.042(4) 0.055(4) 0.023(3) 0.011(3) 0.016(3) 0.009(3)
F9 0.029(3) 0.054(3) 0.045(4) -0.004(3) -0.005(3) -0.005(3)
F10 0.061(4) 0.026(2) 0.060(4) -0.003(2) 0.011(3) 0.013(2)
F11 0.079(6) 0.083(5) 0.020(3) 0.019(3) 0.023(4) 0.056(4)
F12 0.030(3) 0.079(4) 0.038(4) 0.008(3) -0.011(3) 0.023(3)
Hg1 0.0133(2) 0.01794(17) 0.0154(2) 0.00519(14) 0.00531(17) 0.00835(15)
Hg2 0.0139(2) 0.01768(17) 0.0169(2) 0.00466(14) 0.00610(18) 0.00746(15)
N1 0.025(6) 0.024(4) 0.018(5) 0.002(4) 0.010(5) 0.013(4)
N2 0.011(4) 0.029(4) 0.010(3) -0.001(2) 0.001(3) 0.009(3)
N3 0.012(4) 0.020(3) 0.020(4) 0.008(2) 0.008(3) 0.008(2)
N4 0.007(5) 0.020(4) 0.014(5) 0.005(3) -0.002(4) 0.002(3)
N5 0.014(2) 0.014(2) 0.014(2) 0.0038(11) 0.0020(11) 0.0053(12)
N6 0.014(2) 0.013(2) 0.014(2) 0.0032(11) 0.0025(11) 0.0053(12)
O1 0.056(6) 0.037(4) 0.033(5) 0.021(3) -0.005(4) -0.012(4)
O2 0.023(5) 0.043(4) 0.039(5) -0.003(4) 0.000(4) 0.016(4)
O3 0.038(5) 0.063(5) 0.024(4) 0.011(3) 0.014(4) 0.034(4)
O4 0.027(4) 0.022(3) 0.033(4) 0.017(3) 0.007(3) 0.004(3)
O5 0.013(4) 0.034(3) 0.028(4) 0.004(3) 0.002(3) 0.010(3)
O6 0.028(4) 0.049(4) 0.028(4) 0.010(3) 0.011(3) 0.027(3)
O7 0.023(4) 0.024(3) 0.041(4) 0.012(3) 0.007(3) 0.010(3)
O8 0.062(6) 0.027(3) 0.031(4) 0.015(3) 0.028(4) 0.012(3)
O9 0.024(3) 0.032(3) 0.041(4) 0.007(3) -0.004(3) 0.012(3)
O11 0.040(5) 0.023(3) 0.047(5) 0.012(3) 0.016(4) 0.010(3)
O12 0.044(5) 0.039(4) 0.028(4) 0.021(3) 0.016(3) 0.023(3)
O10 0.028(4) 0.063(4) 0.039(4) 0.011(3) 0.003(3) 0.025(3)
O1S 0.020(4) 0.033(3) 0.021(4) 0.015(3) 0.002(3) 0.003(3)
O2S 0.042(6) 0.048(5) 0.019(4) 0.009(3) -0.009(4) -0.003(4)
S1 0.0122(15) 0.0249(14) 0.0214(16) 0.0110(11) 0.0017(12) 0.0050(11)
S2 0.0147(15) 0.0205(13) 0.0178(15) 0.0055(10) 0.0034(11) 0.0093(11)
S3 0.0222(12) 0.0194(11) 0.0204(12) 0.0060(9) 0.0060(9) 0.0066(9)
S4 0.0184(11) 0.0232(11) 0.0196(11) 0.0072(9) 0.0044(9) 0.0094(9)

loop_
_atom_type_symbol
_atom_type_description
_atom_type_scat_dispersion_real
_atom_type_scat_dispersion_imag
_atom_type_scat_source
C C 0.0033 0.0016 'International Tables Vol C Tables 4.2.6.8 and 6.1.1.4'
H H 0.0000 0.0000 'International Tables Vol C Tables 4.2.6.8 and 6.1.1.4'
F F 0.0171 0.0103 'International Tables Vol C Tables 4.2.6.8 and 6.1.1.4'
Hg Hg -2.3894 9.2266 'International Tables Vol C Tables 4.2.6.8 and 6.1.1.4'
N N 0.0061 0.0033 'International Tables Vol C Tables 4.2.6.8 and 6.1.1.4'
O O 0.0106 0.0060 'International Tables Vol C Tables 4.2.6.8 and 6.1.1.4'
S S 0.1246 0.1234 'International Tables Vol C Tables 4.2.6.8 and 6.1.1.4'

loop_
_geom_angle_atom_site_label_1
_geom_angle_atom_site_label_2
_geom_angle_atom_site_label_3
_geom_angle
N1 C1 C2 111.7(7)
N1 C1 H1A 109.3
C2 C1 H1A 109.3
N1 C1 H1B 109.3
C2 C1 H1B 109.3
H1A C1 H1B 107.9
C3 C2 C6 117.0(8)
C3 C2 C1 120.8(7)
C6 C2 C1 121.9(8)
N2 C3 C2 122.3(8)
N2 C3 H3A 118.8
C2 C3 H3A 118.8
N2 C4 C5 118.9(10)
N2 C4 H4 120.6
C5 C4 H4 120.6
C6 C5 C4 119.6(10)
C6 C5 H5A 120.2
C4 C5 H5A 120.2
C5 C6 C2 120.9(11)
C5 C6 H6A 119.5
C2 C6 H6A 119.5
N1 C7 C8 114.1(7)
N1 C7 H7A 108.7
C8 C7 H7A 108.7
N1 C7 H7B 108.7
C8 C7 H7B 108.7
H7A C7 H7B 107.6
C9 C8 C12 118.4(8)
C9 C8 C7 121.4(8)
C12 C8 C7 119.7(7)
N3 C9 C8 120.9(10)
N3 C9 H9 119.5
C8 C9 H9 119.5
N3 C10 C11 121.9(10)
N3 C10 H10 119.0
C11 C10 H10 119.0
C12 C11 C10 119.5(11)
C12 C11 H11 120.3
C10 C11 H11 120.3
C11 C12 C8 119.3(9)
C11 C12 H12 120.3
C8 C12 H12 120.3
N1 C13 C14 109.2(7)
N1 C13 C15 113.3(7)
C14 C13 C15 114.4(7)
N1 C13 H13 106.5
C14 C13 H13 106.5
C15 C13 H13 106.5
C13 C14 H14A 109.5
C13 C14 H14B 109.5
H14A C14 H14B 109.5
C13 C14 H14C 109.5
H14A C14 H14C 109.5
H14B C14 H14C 109.5
C20 C15 C16 117.9(7)
C20 C15 C13 121.9(7)
C16 C15 C13 120.1(6)
C17 C16 C15 121.3(6)
C17 C16 H16 119.3
C15 C16 H16 119.3
C16 C17 C18 119.9(7)
C16 C17 H17 120.0
C18 C17 H17 120.0
C19 C18 C17 118.9(7)
C19 C18 H18 120.6
C17 C18 H18 120.6
C18 C19 C20 120.5(10)
C18 C19 H19 119.8
C20 C19 H19 119.8
C15 C20 C19 121.5(9)
C15 C20 H20 119.3
C19 C20 H20 119.3
N4 C21 C22 114.1(6)
N4 C21 H21A 108.7
C22 C21 H21A 108.7
N4 C21 H21B 108.7
C22 C21 H21B 108.7
H21A C21 H21B 107.6
C26 C22 C23 118.8(8)
C26 C22 C21 121.3(7)
C23 C22 C21 119.9(7)
N5 C23 C22 122.1(10)
N5 C23 H23 118.9
C22 C23 H23 118.9
N5 C24 C25 120.6(10)
N5 C24 H24 119.7
C25 C24 H24 119.7
C26 C25 C24 118.6(12)
C26 C25 H25 120.7
C24 C25 H25 120.7
C22 C26 C25 120.1(10)
C22 C26 H26 119.9
C25 C26 H26 119.9
N4 C27 C28 111.6(6)
N4 C27 H27A 109.3
C28 C27 H27A 109.3
N4 C27 H27B 109.3
C28 C27 H27B 109.3
H27A C27 H27B 108.0
C29 C28 C32 118.8(8)
C29 C28 C27 118.6(6)
C32 C28 C27 122.4(8)
C28 C29 N6 122.3(7)
C28 C29 H29 118.8
N6 C29 H29 118.8
N6 C30 C31 122.6(10)
N6 C30 H30 118.7
C31 C30 H30 118.7
C30 C31 C32 119.4(10)
C30 C31 H31 120.3
C32 C31 H31 120.3
C28 C32 C31 119.1(11)
C28 C32 H32 120.4
C31 C32 H32 120.4
N4 C33 C35 116.4(6)
N4 C33 C34 109.5(7)
C35 C33 C34 111.7(6)
N4 C33 H33 106.2
C35 C33 H33 106.2
C34 C33 H33 106.2
C33 C34 H34A 109.5
C33 C34 H34B 109.5
H34A C34 H34B 109.5
C33 C34 H34C 109.5
H34A C34 H34C 109.5
H34B C34 H34C 109.5
C40 C35 C36 118.0(8)
C40 C35 C33 122.8(8)
C36 C35 C33 119.2(7)
C35 C36 C37 121.1(8)
C35 C36 H36 119.5
C37 C36 H36 119.5
C38 C37 C36 120.0(9)
C38 C37 H37 120.0
C36 C37 H37 120.0
C37 C38 C39 119.9(9)
C37 C38 H38 120.1
C39 C38 H38 120.1
C38 C39 C40 120.4(11)
C38 C39 H39 119.8
C40 C39 H39 119.8
C35 C40 C39 120.6(11)
C35 C40 H40 119.7
C39 C40 H40 119.7
F2 C1A F1 109.9(11)
F2 C1A F3 107.5(13)
F1 C1A F3 107.2(10)
F2 C1A S1 110.9(10)
F1 C1A S1 110.5(10)
F3 C1A S1 110.7(8)
F4 C2A F6 107.9(9)
F4 C2A F5 106.7(9)
F6 C2A F5 106.9(9)
F4 C2A S2 111.6(8)
F6 C2A S2 112.3(8)
F5 C2A S2 111.2(8)
F8 C3A F7 107.4(9)
F8 C3A F9 106.1(9)
F7 C3A F9 107.0(7)
F8 C3A S3 112.4(7)
F7 C3A S3 111.6(8)
F9 C3A S3 112.0(7)
F10 C4A F11 108.4(9)
F10 C4A F12 107.4(9)
F11 C4A F12 106.7(9)
F10 C4A S4 111.9(7)
F11 C4A S4 111.3(9)
F12 C4A S4 110.8(7)
O1S C1S H1S1 109.5
O1S C1S H1S2 109.5
H1S1 C1S H1S2 109.5
O1S C1S H1S3 109.5
H1S1 C1S H1S3 109.5
H1S2 C1S H1S3 109.5
O2S C2S H2S1 109.5
O2S C2S H2S2 109.5
H2S1 C2S H2S2 109.5
O2S C2S H2S3 109.5
H2S1 C2S H2S3 109.5
H2S2 C2S H2S3 109.5
N6 Hg1 N3 170.7(4)
N6 Hg1 O4 89.7(3)
N3 Hg1 O4 98.1(3)
N6 Hg1 O2 89.8(3)
N3 Hg1 O2 86.7(3)
O4 Hg1 O2 79.3(3)
N6 Hg1 O12 87.7(3)
N3 Hg1 O12 83.1(3)
O4 Hg1 O12 156.2(2)
O2 Hg1 O12 77.0(3)
N6 Hg1 O1S 101.1(3)
N3 Hg1 O1S 86.3(3)
O4 Hg1 O1S 69.9(2)
O2 Hg1 O1S 147.1(3)
O12 Hg1 O1S 133.7(2)
N5 Hg2 N2 172.1(4)
N5 Hg2 O1 89.1(3)
N2 Hg2 O1 96.9(4)
N5 Hg2 O2S 87.4(4)
N2 Hg2 O2S 99.3(3)
O1 Hg2 O2S 72.1(3)
N5 Hg2 O5 86.4(3)
N2 Hg2 O5 89.4(3)
O1 Hg2 O5 81.3(3)
O2S Hg2 O5 152.7(3)
N5 Hg2 O8 86.7(3)
N2 Hg2 O8 86.3(3)
O1 Hg2 O8 165.4(3)
O2S Hg2 O8 121.6(3)
O5 Hg2 O8 84.6(3)
C7 N1 C1 110.2(8)
C7 N1 C13 111.9(8)
C1 N1 C13 113.0(7)
C3 N2 C4 121.2(10)
C3 N2 Hg2 120.0(7)
C4 N2 Hg2 118.2(8)
C10 N3 C9 119.9(10)
C10 N3 Hg1 120.2(7)
C9 N3 Hg1 119.5(8)
C21 N4 C27 110.6(7)
C21 N4 C33 112.6(7)
C27 N4 C33 116.8(7)
C23 N5 C24 119.7(10)
C23 N5 Hg2 120.2(8)
C24 N5 Hg2 120.1(7)
C30 N6 C29 117.7(9)
C30 N6 Hg1 120.2(8)
C29 N6 Hg1 121.9(6)
S1 O1 Hg2 142.7(6)
S1 O2 Hg1 139.3(5)
S2 O4 Hg1 132.6(5)
S2 O5 Hg2 141.0(5)
S3 O8 Hg2 153.1(6)
S4 O12 Hg1 140.4(5)
C1S O1S Hg1 133.2(6)
C2S O2S Hg2 124.2(8)
O2 S1 O3 114.8(6)
O2 S1 O1 114.0(6)
O3 S1 O1 115.7(6)
O2 S1 C1A 104.4(7)
O3 S1 C1A 103.9(6)
O1 S1 C1A 101.8(6)
O6 S2 O4 114.5(5)
O6 S2 O5 115.7(5)
O4 S2 O5 114.4(5)
O6 S2 C2A 103.0(6)
O4 S2 C2A 103.1(5)
O5 S2 C2A 103.9(6)
O8 S3 O9 115.5(5)
O8 S3 O7 114.0(5)
O9 S3 O7 114.7(4)
O8 S3 C3A 103.4(4)
O9 S3 C3A 103.9(5)
O7 S3 C3A 103.3(5)
O10 S4 O12 115.9(4)
O10 S4 O11 116.6(5)
O12 S4 O11 112.6(5)
O10 S4 C4A 103.6(5)
O12 S4 C4A 103.8(5)
O11 S4 C4A 101.9(5)

loop_
_geom_bond_atom_site_label_1
_geom_bond_atom_site_label_2
_geom_bond_distance
C1 N1 1.474(12)
C1 C2 1.513(10)
C1 H1A 0.9900
C1 H1B 0.9900
C2 C3 1.375(11)
C2 C6 1.394(13)
C3 N2 1.325(13)
C3 H3A 0.9500
C4 N2 1.365(13)
C4 C5 1.384(15)
C4 H4 0.9500
C5 C6 1.368(16)
C5 H5A 0.9500
C6 H6A 0.9500
C7 N1 1.459(12)
C7 C8 1.527(11)
C7 H7A 0.9900
C7 H7B 0.9900
C8 C9 1.385(12)
C8 C12 1.393(14)
C9 N3 1.347(13)
C9 H9 0.9500
C10 N3 1.326(16)
C10 C11 1.367(16)
C10 H10 0.9500
C11 C12 1.366(15)
C11 H11 0.9500
C12 H12 0.9500
C13 N1 1.508(13)
C13 C14 1.525(12)
C13 C15 1.534(9)
C13 H13 1.0000
C14 H14A 0.9800
C14 H14B 0.9800
C14 H14C 0.9800
C15 C20 1.376(13)
C15 C16 1.388(9)
C16 C17 1.381(9)
C16 H16 0.9500
C17 C18 1.401(10)
C17 H17 0.9500
C18 C19 1.369(13)
C18 H18 0.9500
C19 C20 1.388(16)
C19 H19 0.9500
C20 H20 0.9500
C21 N4 1.445(11)
C21 C22 1.527(10)
C21 H21A 0.9900
C21 H21B 0.9900
C22 C26 1.375(13)
C22 C23 1.387(12)
C23 N5 1.336(12)
C23 H23 0.9500
C24 N5 1.367(15)
C24 C25 1.398(16)
C24 H24 0.9500
C25 C26 1.392(14)
C25 H25 0.9500
C26 H26 0.9500
C27 N4 1.459(10)
C27 C28 1.515(10)
C27 H27A 0.9900
C27 H27B 0.9900
C28 C29 1.374(11)
C28 C32 1.379(13)
C29 N6 1.377(12)
C29 H29 0.9500
C30 N6 1.346(13)
C30 C31 1.362(16)
C30 H30 0.9500
C31 C32 1.397(16)
C31 H31 0.9500
C32 H32 0.9500
C33 N4 1.496(11)
C33 C35 1.520(9)
C33 C34 1.530(11)
C33 H33 1.0000
C34 H34A 0.9800
C34 H34B 0.9800
C34 H34C 0.9800
C35 C40 1.381(14)
C35 C36 1.391(11)
C36 C37 1.393(11)
C36 H36 0.9500
C37 C38 1.363(13)
C37 H37 0.9500
C38 C39 1.372(16)
C38 H38 0.9500
C39 C40 1.398(17)
C39 H39 0.9500
C40 H40 0.9500
C1A F2 1.295(17)
C1A F1 1.314(14)
C1A F3 1.337(14)
C1A S1 1.819(14)
C2A F4 1.326(12)
C2A F6 1.337(13)
C2A F5 1.339(14)
C2A S2 1.819(12)
C3A F8 1.322(12)
C3A F7 1.331(11)
C3A F9 1.331(12)
C3A S3 1.808(11)
C4A F10 1.328(11)
C4A F11 1.333(14)
C4A F12 1.347(12)
C4A S4 1.801(11)
C1S O1S 1.432(12)
C1S H1S1 0.9800
C1S H1S2 0.9800
C1S H1S3 0.9800
C2S O2S 1.434(14)
C2S H2S1 0.9800
C2S H2S2 0.9800
C2S H2S3 0.9800
Hg1 N6 2.083(10)
Hg1 N3 2.117(10)
Hg1 O4 2.619(7)
Hg1 O2 2.643(9)
Hg1 O12 2.671(7)
Hg1 O1S 2.676(9)
Hg2 N5 2.085(10)
Hg2 N2 2.117(10)
Hg2 O1 2.542(8)
Hg2 O2S 2.601(9)
Hg2 O5 2.668(9)
Hg2 O8 2.688(7)
O1 S1 1.449(9)
O2 S1 1.425(10)
O3 S1 1.428(9)
O4 S2 1.442(8)
O5 S2 1.447(10)
O6 S2 1.439(9)
O7 S3 1.439(8)
O8 S3 1.422(7)
O9 S3 1.436(6)
O11 S4 1.451(8)
O12 S4 1.444(7)
O10 S4 1.437(6)
